data_7028936
loop_
_publ_author_name
'Franz, Daniel'
'Irran, Elisabeth'
'Inoue, Shigeyoshi'

_publ_section_title
;
 Synthesis, characterization and reactivity of an imidazolin-2-iminato
 aluminium dihydride.
;
_journal_issue 11
_journal_name_full 'Dalton transactions (Cambridge, England : 2003)'
_journal_page_first 4451
_journal_page_last 4461
_journal_paper_doi 10.1039/c3dt52637b
_journal_volume 43
_journal_year 2014
_chemical_formula_moiety '2(C54 H72 Al2 Cl4 N6), 3(C7 H8)'
_chemical_formula_sum 'C129 H168 Al4 Cl8 N12'
_chemical_formula_weight 2278.27
_chemical_name_systematic
; 
 ? 
;
_space_group_IT_number 15
_symmetry_cell_setting monoclinic
_symmetry_space_group_name_Hall '-C 2yc'
_symmetry_space_group_name_H-M 'C 1 2/c 1'
_atom_sites_solution_hydrogens geom
_atom_sites_solution_primary direct
_atom_sites_solution_secondary difmap
_audit_creation_method
;
CrysAlisPro, Agilent Technologies,
Version 1.171.36.24 (release 03-12-2012 CrysAlis171 .NET)
(compiled Dec  3 2012,18:21:49)
;
_cell_angle_alpha 90.00
_cell_angle_beta 105.956(6)
_cell_angle_gamma 90.00
_cell_formula_units_Z 4
_cell_length_a 48.612(2)
_cell_length_b 12.0883(4)
_cell_length_c 22.5786(9)
_cell_measurement_reflns_used 8533
_cell_measurement_temperature 150(2)
_cell_measurement_theta_max 27.9340
_cell_measurement_theta_min 3.4610
_cell_volume 12756.8(9)
_computing_cell_refinement
;
CrysAlisPro, Agilent Technologies,
Version 1.171.36.24 (release 03-12-2012 CrysAlis171 .NET)
(compiled Dec  3 2012,18:21:49)
;
_computing_data_collection
;
CrysAlisPro, Agilent Technologies,
Version 1.171.36.24 (release 03-12-2012 CrysAlis171 .NET)
(compiled Dec  3 2012,18:21:49)
;
_computing_data_reduction
;
CrysAlisPro, Agilent Technologies,
Version 1.171.36.24 (release 03-12-2012 CrysAlis171 .NET)
(compiled Dec  3 2012,18:21:49)
;
_computing_structure_refinement 'SHELXL-97 (Sheldrick, 1997)'
_computing_structure_solution 'SHELXS-97 (Sheldrick, 1990)'
_diffrn_ambient_temperature 150(2)
_diffrn_measured_fraction_theta_full 0.998
_diffrn_measured_fraction_theta_max 0.998
_diffrn_measurement_device_type 'Xcalibur, Sapphire3'
_diffrn_measurement_method '\w scans'
_diffrn_radiation_monochromator graphite
_diffrn_radiation_source 'Enhance (Mo) X-ray Source'
_diffrn_radiation_type MoK\a
_diffrn_radiation_wavelength 0.71073
_diffrn_reflns_av_R_equivalents 0.0816
_diffrn_reflns_av_sigmaI/netI 0.0754
_diffrn_reflns_limit_h_max 57
_diffrn_reflns_limit_h_min -57
_diffrn_reflns_limit_k_max 14
_diffrn_reflns_limit_k_min -13
_diffrn_reflns_limit_l_max 26
_diffrn_reflns_limit_l_min -26
_diffrn_reflns_number 52472
_diffrn_reflns_theta_full 25.00
_diffrn_reflns_theta_max 25.00
_diffrn_reflns_theta_min 3.37
_exptl_absorpt_coefficient_mu 0.256
_exptl_absorpt_correction_T_max 0.9482
_exptl_absorpt_correction_T_min 0.8352
_exptl_absorpt_correction_type multi-scan
_exptl_absorpt_process_details
;
CrysAlisPro, Agilent Technologies,
Version 1.171.36.24 (release 03-12-2012 CrysAlis171 .NET)
(compiled Dec  3 2012,18:21:49)
Empirical absorption correction using spherical harmonics,
 implemented in SCALE3 ABSPACK scaling algorithm.
;
_exptl_crystal_colour colourless
_exptl_crystal_density_diffrn 1.186
_exptl_crystal_density_method 'not measured'
_exptl_crystal_description plate
_exptl_crystal_F_000 4856
_exptl_crystal_size_max 0.73
_exptl_crystal_size_mid 0.44
_exptl_crystal_size_min 0.21
_refine_diff_density_max 0.455
_refine_diff_density_min -0.390
_refine_diff_density_rms 0.052
_refine_ls_extinction_method none
_refine_ls_goodness_of_fit_ref 1.067
_refine_ls_hydrogen_treatment constr
_refine_ls_matrix_type full
_refine_ls_number_parameters 731
_refine_ls_number_reflns 11220
_refine_ls_number_restraints 243
_refine_ls_restrained_S_all 1.095
_refine_ls_R_factor_all 0.0915
_refine_ls_R_factor_gt 0.0592
_refine_ls_shift/su_max 0.001
_refine_ls_shift/su_mean 0.000
_refine_ls_structure_factor_coef Fsqd
_refine_ls_weighting_details 'calc w=1/[\s^2^(Fo^2^)+(0.0390P)^2^+5.8781P] where P=(Fo^2^+2Fc^2^)/3'
_refine_ls_weighting_scheme calc
_refine_ls_wR_factor_gt 0.1134
_refine_ls_wR_factor_ref 0.1270
_reflns_number_gt 8005
_reflns_number_total 11220
_reflns_threshold_expression >2sigma(I)
_cod_data_source_file c3dt52637b.txt
_cod_data_source_block mo-36a
_cod_original_cell_volume 12756.8(8)
_cod_original_sg_symbol_H-M C2/c
_cod_database_code 7028936

loop_
_symmetry_equiv_pos_as_xyz
'x, y, z'
'-x, y, -z+1/2'
'x+1/2, y+1/2, z'
'-x+1/2, y+1/2, -z+1/2'
'-x, -y, -z'
'x, -y, z-1/2'
'-x+1/2, -y+1/2, -z'
'x+1/2, -y+1/2, z-1/2'

loop_
_atom_site_label
_atom_site_type_symbol
_atom_site_fract_x
_atom_site_fract_y
_atom_site_fract_z
_atom_site_U_iso_or_equiv
_atom_site_adp_type
_atom_site_occupancy
_atom_site_symmetry_multiplicity
_atom_site_calc_flag
_atom_site_refinement_flags
_atom_site_disorder_assembly
_atom_site_disorder_group
Al1 Al 0.604129(18) 0.25646(7) 0.77669(4) 0.0248(2) Uani 1 1 d . . .
Al2 Al 0.657048(18) 0.18907(7) 0.83823(4) 0.0258(2) Uani 1 1 d . . .
Cl1 Cl 0.570083(16) 0.14310(7) 0.73792(4) 0.0394(2) Uani 1 1 d . . .
Cl2 Cl 0.589424(18) 0.42200(6) 0.75978(4) 0.0409(2) Uani 1 1 d . . .
Cl3 Cl 0.66526(2) 0.02859(7) 0.87948(4) 0.0445(2) Uani 1 1 d . . .
Cl4 Cl 0.695868(17) 0.27894(7) 0.85359(4) 0.0453(2) Uani 1 1 d . . .
N1 N 0.63655(5) 0.20478(17) 0.75568(10) 0.0219(5) Uani 1 1 d . . .
N2 N 0.63177(5) 0.24413(17) 0.64837(10) 0.0215(5) Uani 1 1 d . . .
N3 N 0.65729(5) 0.09978(17) 0.68671(10) 0.0216(5) Uani 1 1 d . . .
N4 N 0.62511(5) 0.24595(17) 0.85891(10) 0.0227(5) Uani 1 1 d . . .
N5 N 0.59382(5) 0.25995(19) 0.92558(10) 0.0267(6) Uani 1 1 d . . .
N6 N 0.63779(5) 0.31550(18) 0.96328(10) 0.0236(5) Uani 1 1 d . . .
C1 C 0.64154(6) 0.1845(2) 0.70243(13) 0.0204(6) Uani 1 1 d . . .
C2 C 0.64128(6) 0.1956(2) 0.60179(13) 0.0257(7) Uani 1 1 d . . .
H2A H 0.6374 0.2210 0.5605 0.031 Uiso 1 1 calc R . .
C3 C 0.65661(6) 0.1078(2) 0.62516(13) 0.0254(7) Uani 1 1 d . . .
H3A H 0.6656 0.0587 0.6035 0.030 Uiso 1 1 calc R . .
C4 C 0.62004(6) 0.3555(2) 0.64266(13) 0.0231(6) Uani 1 1 d . . .
C5 C 0.59104(6) 0.3706(2) 0.61285(13) 0.0254(7) Uani 1 1 d . . .
C6 C 0.58128(6) 0.4791(2) 0.60571(13) 0.0307(7) Uani 1 1 d . . .
H6A H 0.5618 0.4930 0.5848 0.037 Uiso 1 1 calc R . .
C7 C 0.59902(7) 0.5667(2) 0.62810(14) 0.0340(8) Uani 1 1 d . . .
H7A H 0.5916 0.6399 0.6239 0.041 Uiso 1 1 calc R . .
C8 C 0.62753(7) 0.5492(2) 0.65660(14) 0.0308(7) Uani 1 1 d . . .
H8A H 0.6396 0.6107 0.6717 0.037 Uiso 1 1 calc R . .
C9 C 0.63915(6) 0.4428(2) 0.66382(13) 0.0252(7) Uani 1 1 d . . .
C10 C 0.57080(6) 0.2754(2) 0.58880(14) 0.0308(7) Uani 1 1 d . . .
H10A H 0.5794 0.2073 0.6116 0.037 Uiso 1 1 calc R . .
C11 C 0.54148(7) 0.2930(3) 0.59985(16) 0.0456(9) Uani 1 1 d . . .
H11A H 0.5440 0.3158 0.6427 0.068 Uiso 1 1 calc R . .
H11B H 0.5306 0.2238 0.5919 0.068 Uiso 1 1 calc R . .
H11C H 0.5311 0.3507 0.5721 0.068 Uiso 1 1 calc R . .
C12 C 0.56738(7) 0.2554(3) 0.52046(15) 0.0455(9) Uani 1 1 d . . .
H12A H 0.5860 0.2363 0.5143 0.068 Uiso 1 1 calc R . .
H12B H 0.5600 0.3225 0.4972 0.068 Uiso 1 1 calc R . .
H12C H 0.5539 0.1943 0.5060 0.068 Uiso 1 1 calc R . .
C13 C 0.67098(6) 0.4252(2) 0.68975(14) 0.0315(7) Uani 1 1 d . . .
H13A H 0.6739 0.3491 0.7077 0.038 Uiso 1 1 calc R . .
C14 C 0.68536(7) 0.5061(3) 0.74029(16) 0.0513(10) Uani 1 1 d . . .
H14A H 0.6755 0.5050 0.7727 0.077 Uiso 1 1 calc R . .
H14B H 0.6845 0.5808 0.7230 0.077 Uiso 1 1 calc R . .
H14C H 0.7054 0.4846 0.7578 0.077 Uiso 1 1 calc R . .
C15 C 0.68592(7) 0.4305(3) 0.63814(17) 0.0538(10) Uani 1 1 d . . .
H15A H 0.6768 0.3783 0.6055 0.081 Uiso 1 1 calc R . .
H15B H 0.7061 0.4108 0.6548 0.081 Uiso 1 1 calc R . .
H15C H 0.6844 0.5056 0.6212 0.081 Uiso 1 1 calc R . .
C16 C 0.67115(6) 0.0076(2) 0.72477(13) 0.0241(7) Uani 1 1 d . . .
C17 C 0.65425(6) -0.0826(2) 0.73119(13) 0.0262(7) Uani 1 1 d . . .
C18 C 0.66859(7) -0.1750(2) 0.76158(14) 0.0360(8) Uani 1 1 d . . .
H18A H 0.6579 -0.2379 0.7673 0.043 Uiso 1 1 calc R . .
C19 C 0.69803(8) -0.1768(3) 0.78349(15) 0.0429(9) Uani 1 1 d . . .
H19A H 0.7074 -0.2412 0.8034 0.052 Uiso 1 1 calc R . .
C20 C 0.71392(7) -0.0860(3) 0.77672(15) 0.0415(9) Uani 1 1 d . . .
H20A H 0.7341 -0.0883 0.7928 0.050 Uiso 1 1 calc R . .
C21 C 0.70098(6) 0.0097(2) 0.74670(13) 0.0299(7) Uani 1 1 d . . .
C22 C 0.62196(6) -0.0822(2) 0.70531(14) 0.0299(7) Uani 1 1 d . . .
H22A H 0.6151 -0.0048 0.7080 0.036 Uiso 1 1 calc R . .
C23 C 0.61350(7) -0.1155(3) 0.63751(15) 0.0425(9) Uani 1 1 d . . .
H23A H 0.6209 -0.0607 0.6137 0.064 Uiso 1 1 calc R . .
H23B H 0.5926 -0.1189 0.6221 0.064 Uiso 1 1 calc R . .
H23C H 0.6216 -0.1882 0.6331 0.064 Uiso 1 1 calc R . .
C24 C 0.60710(8) -0.1565(3) 0.74159(16) 0.0474(9) Uani 1 1 d . . .
H24A H 0.6141 -0.1390 0.7856 0.071 Uiso 1 1 calc R . .
H24B H 0.6113 -0.2341 0.7350 0.071 Uiso 1 1 calc R . .
H24C H 0.5864 -0.1442 0.7276 0.071 Uiso 1 1 calc R . .
C25 C 0.71918(7) 0.1060(3) 0.73739(16) 0.0423(9) Uani 1 1 d . . .
H25A H 0.7066 0.1729 0.7280 0.051 Uiso 1 1 calc R . .
C26 C 0.73123(8) 0.0856(4) 0.68230(17) 0.0660(12) Uani 1 1 d . . .
H26A H 0.7154 0.0777 0.6448 0.099 Uiso 1 1 calc R . .
H26B H 0.7427 0.0178 0.6892 0.099 Uiso 1 1 calc R . .
H26C H 0.7433 0.1483 0.6777 0.099 Uiso 1 1 calc R . .
C27 C 0.74392(7) 0.1317(3) 0.79455(17) 0.0529(10) Uani 1 1 d . . .
H27A H 0.7365 0.1378 0.8307 0.079 Uiso 1 1 calc R . .
H27B H 0.7530 0.2016 0.7884 0.079 Uiso 1 1 calc R . .
H27C H 0.7581 0.0719 0.8011 0.079 Uiso 1 1 calc R . .
C28 C 0.61924(6) 0.2717(2) 0.91098(13) 0.0216(6) Uani 1 1 d . . .
C29 C 0.59675(6) 0.2952(3) 0.98540(13) 0.0329(8) Uani 1 1 d . . .
H29A H 0.5822 0.2943 1.0063 0.039 Uiso 1 1 calc R . .
C30 C 0.62350(6) 0.3304(2) 1.00844(13) 0.0296(7) Uani 1 1 d . . .
H30A H 0.6314 0.3603 1.0484 0.036 Uiso 1 1 calc R . .
C31 C 0.56689(6) 0.2155(3) 0.88878(13) 0.0287(7) Uani 1 1 d . . .
C32 C 0.56364(7) 0.1003(3) 0.88333(14) 0.0341(8) Uani 1 1 d . . .
C33 C 0.53633(7) 0.0614(3) 0.85421(15) 0.0422(9) Uani 1 1 d . . .
H33A H 0.5331 -0.0161 0.8500 0.051 Uiso 1 1 calc R . .
C34 C 0.51391(7) 0.1331(3) 0.83136(15) 0.0477(10) Uani 1 1 d . . .
H34A H 0.4954 0.1043 0.8120 0.057 Uiso 1 1 calc R . .
C35 C 0.51783(7) 0.2457(3) 0.83607(15) 0.0437(9) Uani 1 1 d . . .
H35A H 0.5022 0.2936 0.8190 0.052 Uiso 1 1 calc R . .
C36 C 0.54448(6) 0.2902(3) 0.86551(13) 0.0320(7) Uani 1 1 d . . .
C37 C 0.58875(7) 0.0228(3) 0.90657(15) 0.0411(8) Uani 1 1 d . . .
H37A H 0.6051 0.0538 0.8929 0.049 Uiso 1 1 calc R . .
C38 C 0.59862(9) 0.0154(3) 0.97667(17) 0.0658(12) Uani 1 1 d . . .
H38A H 0.6153 -0.0335 0.9892 0.099 Uiso 1 1 calc R . .
H38B H 0.5831 -0.0145 0.9919 0.099 Uiso 1 1 calc R . .
H38C H 0.6038 0.0893 0.9940 0.099 Uiso 1 1 calc R . .
C39 C 0.58314(9) -0.0937(3) 0.87969(18) 0.0573(11) Uani 1 1 d . . .
H39A H 0.5766 -0.0893 0.8347 0.086 Uiso 1 1 calc R . .
H39B H 0.5684 -0.1295 0.8952 0.086 Uiso 1 1 calc R . .
H39C H 0.6008 -0.1371 0.8920 0.086 Uiso 1 1 calc R . .
C40 C 0.54774(7) 0.4147(3) 0.87317(15) 0.0396(8) Uani 1 1 d . . .
H40A H 0.5685 0.4331 0.8824 0.048 Uiso 1 1 calc R . .
C41 C 0.53686(8) 0.4565(3) 0.92668(17) 0.0549(10) Uani 1 1 d . . .
H41A H 0.5486 0.4250 0.9654 0.082 Uiso 1 1 calc R . .
H41B H 0.5169 0.4337 0.9203 0.082 Uiso 1 1 calc R . .
H41C H 0.5381 0.5373 0.9286 0.082 Uiso 1 1 calc R . .
C42 C 0.53182(8) 0.4780(3) 0.81510(17) 0.0582(11) Uani 1 1 d . . .
H42A H 0.5369 0.4473 0.7794 0.087 Uiso 1 1 calc R . .
H42B H 0.5372 0.5563 0.8198 0.087 Uiso 1 1 calc R . .
H42C H 0.5111 0.4710 0.8090 0.087 Uiso 1 1 calc R . .
C43 C 0.66537(6) 0.3644(2) 0.96901(13) 0.0255(7) Uani 1 1 d . . .
C44 C 0.66613(7) 0.4703(2) 0.94411(14) 0.0325(7) Uani 1 1 d . . .
C45 C 0.69292(8) 0.5180(3) 0.95375(17) 0.0472(10) Uani 1 1 d . . .
H45A H 0.6944 0.5889 0.9368 0.057 Uiso 1 1 calc R . .
C46 C 0.71748(8) 0.4654(3) 0.98733(18) 0.0503(10) Uani 1 1 d . . .
H46A H 0.7356 0.5000 0.9928 0.060 Uiso 1 1 calc R . .
C47 C 0.71589(7) 0.3629(3) 1.01284(16) 0.0407(9) Uani 1 1 d . . .
H47A H 0.7329 0.3285 1.0368 0.049 Uiso 1 1 calc R . .
C48 C 0.68980(6) 0.3090(2) 1.00406(13) 0.0284(7) Uani 1 1 d . . .
C49 C 0.63911(7) 0.5326(2) 0.91234(15) 0.0390(8) Uani 1 1 d . . .
H49A H 0.6239 0.4767 0.8950 0.047 Uiso 1 1 calc R . .
C50 C 0.62910(9) 0.6029(3) 0.95859(18) 0.0693(13) Uani 1 1 d . . .
H50A H 0.6259 0.5553 0.9913 0.104 Uiso 1 1 calc R . .
H50B H 0.6112 0.6403 0.9376 0.104 Uiso 1 1 calc R . .
H50C H 0.6437 0.6582 0.9766 0.104 Uiso 1 1 calc R . .
C51 C 0.64197(10) 0.6057(3) 0.85945(18) 0.0658(12) Uani 1 1 d . . .
H51A H 0.6490 0.5614 0.8303 0.099 Uiso 1 1 calc R . .
H51B H 0.6555 0.6656 0.8757 0.099 Uiso 1 1 calc R . .
H51C H 0.6233 0.6372 0.8384 0.099 Uiso 1 1 calc R . .
C52 C 0.68832(6) 0.1974(2) 1.03391(14) 0.0333(8) Uani 1 1 d . . .
H52A H 0.6698 0.1616 1.0118 0.040 Uiso 1 1 calc R . .
C53 C 0.68870(7) 0.2122(3) 1.10185(15) 0.0447(9) Uani 1 1 d . . .
H53A H 0.6724 0.2579 1.1043 0.067 Uiso 1 1 calc R . .
H53B H 0.7065 0.2484 1.1243 0.067 Uiso 1 1 calc R . .
H53C H 0.6874 0.1396 1.1202 0.067 Uiso 1 1 calc R . .
C54 C 0.71260(7) 0.1205(3) 1.02926(16) 0.0485(9) Uani 1 1 d . . .
H54A H 0.7135 0.1177 0.9865 0.073 Uiso 1 1 calc R . .
H54B H 0.7091 0.0460 1.0427 0.073 Uiso 1 1 calc R . .
H54C H 0.7308 0.1484 1.0556 0.073 Uiso 1 1 calc R . .
C55 C 0.52859(15) 0.7665(6) 0.6264(3) 0.0571(19) Uiso 0.611(6) 1 d PD A 1
C56 C 0.52565(19) 0.7295(6) 0.5668(4) 0.068(3) Uiso 0.611(6) 1 d PD A 1
H56A H 0.5235 0.6528 0.5576 0.081 Uiso 0.611(6) 1 calc PR A 1
C57 C 0.5259(2) 0.8025(6) 0.5220(3) 0.053(3) Uiso 0.611(6) 1 d PD A 1
H57A H 0.5239 0.7765 0.4813 0.063 Uiso 0.611(6) 1 calc PR A 1
C58 C 0.52889(17) 0.9154(5) 0.5339(3) 0.066(2) Uiso 0.611(6) 1 d PD A 1
H58A H 0.5293 0.9657 0.5019 0.079 Uiso 0.611(6) 1 calc PR A 1
C59 C 0.53139(16) 0.9545(5) 0.5937(4) 0.066(2) Uiso 0.611(6) 1 d PD A 1
H59A H 0.5334 1.0313 0.6028 0.079 Uiso 0.611(6) 1 calc PR A 1
C60 C 0.53088(15) 0.8775(6) 0.6392(3) 0.053(2) Uiso 0.611(6) 1 d PD A 1
H60A H 0.5321 0.9022 0.6798 0.064 Uiso 0.611(6) 1 calc PR A 1
C61 C 0.52927(17) 0.6857(6) 0.6753(4) 0.093(3) Uiso 0.611(6) 1 d PDU A 1
H61A H 0.5316 0.7245 0.7144 0.140 Uiso 0.611(6) 1 calc PR A 1
H61B H 0.5454 0.6349 0.6790 0.140 Uiso 0.611(6) 1 calc PR A 1
H61C H 0.5113 0.6437 0.6651 0.140 Uiso 0.611(6) 1 calc PR A 1
C55A C 0.5245(2) 0.8167(10) 0.6461(4) 0.065(3) Uiso 0.389(6) 1 d PDU A 2
C56A C 0.5292(2) 0.9119(9) 0.6184(6) 0.065(3) Uiso 0.389(6) 1 d PDU A 2
H56B H 0.5320 0.9778 0.6422 0.078 Uiso 0.389(6) 1 calc PR A 2
C57A C 0.5303(3) 0.9191(9) 0.5579(7) 0.077(3) Uiso 0.389(6) 1 d PDU A 2
H57B H 0.5335 0.9884 0.5410 0.092 Uiso 0.389(6) 1 calc PR A 2
C58A C 0.5268(4) 0.8266(11) 0.5232(6) 0.070(4) Uiso 0.389(6) 1 d PDU A 2
H58B H 0.5276 0.8285 0.4817 0.084 Uiso 0.389(6) 1 calc PR A 2
C59A C 0.5220(3) 0.7280(9) 0.5507(6) 0.073(4) Uiso 0.389(6) 1 d PDU A 2
H59B H 0.5194 0.6628 0.5263 0.087 Uiso 0.389(6) 1 calc PR A 2
C60A C 0.5205(3) 0.7178(9) 0.6108(5) 0.074(3) Uiso 0.389(6) 1 d PDU A 2
H60B H 0.5171 0.6487 0.6275 0.089 Uiso 0.389(6) 1 calc PR A 2
C61A C 0.5230(3) 0.8248(11) 0.7126(6) 0.105(5) Uiso 0.389(6) 1 d PDU A 2
H61D H 0.5268 0.9012 0.7271 0.157 Uiso 0.389(6) 1 calc PR A 2
H61E H 0.5375 0.7758 0.7387 0.157 Uiso 0.389(6) 1 calc PR A 2
H61F H 0.5040 0.8025 0.7149 0.157 Uiso 0.389(6) 1 calc PR A 2
C62 C 0.7181(3) 0.7930(10) 0.0068(7) 0.088(3) Uani 0.50 1 d PDU B -3
C63 C 0.7236(2) 0.8233(9) -0.0484(7) 0.082(2) Uani 0.50 1 d PDU B -3
H63A H 0.7103 0.8634 -0.0797 0.099 Uiso 0.50 1 calc PR B -3
C64 C 0.7508(2) 0.7892(10) -0.0539(7) 0.074(2) Uani 0.50 1 d PDU B -3
H64A H 0.7552 0.8082 -0.0911 0.089 Uiso 0.50 1 calc PR B -3
C65 C 0.7706(2) 0.7329(9) -0.0120(7) 0.076(2) Uani 0.50 1 d PDU B -3
H65A H 0.7883 0.7133 -0.0194 0.092 Uiso 0.50 1 calc PR B -3
C66 C 0.7646(2) 0.7035(10) 0.0439(7) 0.083(3) Uani 0.50 1 d PDU B -3
H66A H 0.7781 0.6649 0.0755 0.099 Uiso 0.50 1 calc PR B -3
C67 C 0.7388(3) 0.7328(11) 0.0500(8) 0.086(3) Uani 0.50 1 d PDU B -3
H67A H 0.7343 0.7107 0.0867 0.103 Uiso 0.50 1 calc PR B -3
C68 C 0.6992(2) 0.8081(8) 0.0068(5) 0.092(3) Uani 0.50 1 d PDU B -3
H68A H 0.6899 0.8525 -0.0295 0.138 Uiso 0.50 1 calc PR B -3
H68B H 0.6991 0.8492 0.0442 0.138 Uiso 0.50 1 calc PR B -3
H68C H 0.6887 0.7384 0.0057 0.138 Uiso 0.50 1 calc PR B -3

loop_
_atom_site_aniso_label
_atom_site_aniso_U_11
_atom_site_aniso_U_22
_atom_site_aniso_U_33
_atom_site_aniso_U_23
_atom_site_aniso_U_13
_atom_site_aniso_U_12
Al1 0.0261(5) 0.0314(5) 0.0174(5) 0.0007(4) 0.0072(4) 0.0033(4)
Al2 0.0268(5) 0.0322(5) 0.0179(5) -0.0012(4) 0.0055(4) 0.0045(4)
Cl1 0.0311(4) 0.0606(5) 0.0258(5) -0.0049(4) 0.0066(3) -0.0112(4)
Cl2 0.0544(6) 0.0411(5) 0.0316(5) 0.0088(4) 0.0191(4) 0.0217(4)
Cl3 0.0650(6) 0.0391(4) 0.0272(5) 0.0058(4) 0.0087(4) 0.0204(4)
Cl4 0.0289(5) 0.0696(6) 0.0388(5) -0.0164(4) 0.0115(4) -0.0067(4)
N1 0.0259(13) 0.0223(12) 0.0184(14) -0.0006(10) 0.0073(10) 0.0010(10)
N2 0.0251(13) 0.0207(12) 0.0186(14) 0.0012(10) 0.0056(10) 0.0021(10)
N3 0.0262(13) 0.0212(12) 0.0177(13) 0.0009(10) 0.0068(10) 0.0024(10)
N4 0.0266(14) 0.0249(12) 0.0179(14) 0.0010(10) 0.0084(10) 0.0009(10)
N5 0.0229(14) 0.0396(14) 0.0177(14) -0.0020(11) 0.0056(10) -0.0014(11)
N6 0.0241(13) 0.0316(13) 0.0152(13) -0.0016(11) 0.0057(10) -0.0004(11)
C1 0.0192(15) 0.0215(14) 0.0200(17) -0.0017(12) 0.0045(12) -0.0048(12)
C2 0.0356(18) 0.0271(15) 0.0163(16) -0.0007(13) 0.0105(13) 0.0012(13)
C3 0.0314(17) 0.0256(15) 0.0210(17) -0.0042(13) 0.0101(13) 0.0033(13)
C4 0.0311(17) 0.0224(14) 0.0188(16) 0.0020(12) 0.0118(13) 0.0029(13)
C5 0.0304(17) 0.0281(15) 0.0203(17) 0.0039(13) 0.0113(13) 0.0046(13)
C6 0.0310(18) 0.0381(18) 0.0247(18) 0.0068(14) 0.0107(14) 0.0101(14)
C7 0.052(2) 0.0251(16) 0.0304(19) 0.0071(14) 0.0198(16) 0.0080(15)
C8 0.043(2) 0.0227(15) 0.0301(19) -0.0001(14) 0.0159(15) -0.0036(14)
C9 0.0359(18) 0.0236(15) 0.0203(17) 0.0013(13) 0.0147(13) -0.0005(13)
C10 0.0288(17) 0.0334(17) 0.0282(19) 0.0047(14) 0.0044(14) 0.0021(14)
C11 0.0284(19) 0.060(2) 0.045(2) 0.0045(18) 0.0053(16) -0.0036(17)
C12 0.044(2) 0.048(2) 0.041(2) -0.0077(17) 0.0055(16) -0.0055(17)
C13 0.0278(18) 0.0250(15) 0.039(2) -0.0026(14) 0.0054(14) -0.0044(13)
C14 0.039(2) 0.069(2) 0.046(2) -0.020(2) 0.0116(17) -0.0121(18)
C15 0.033(2) 0.068(2) 0.065(3) -0.023(2) 0.0221(19) -0.0075(18)
C16 0.0304(17) 0.0259(15) 0.0159(16) 0.0000(13) 0.0064(12) 0.0083(13)
C17 0.0342(18) 0.0242(15) 0.0212(17) -0.0034(13) 0.0092(13) 0.0036(13)
C18 0.052(2) 0.0258(16) 0.030(2) 0.0019(14) 0.0127(16) 0.0054(15)
C19 0.055(2) 0.0361(19) 0.033(2) 0.0072(16) 0.0041(17) 0.0204(17)
C20 0.033(2) 0.048(2) 0.038(2) -0.0027(17) 0.0002(15) 0.0132(16)
C21 0.0294(18) 0.0342(17) 0.0242(18) -0.0028(14) 0.0043(13) 0.0068(14)
C22 0.0338(18) 0.0225(15) 0.035(2) -0.0024(14) 0.0115(14) -0.0007(13)
C23 0.039(2) 0.053(2) 0.034(2) 0.0024(17) 0.0072(15) -0.0109(16)
C24 0.051(2) 0.053(2) 0.043(2) 0.0023(18) 0.0207(18) -0.0067(18)
C25 0.0226(18) 0.048(2) 0.050(2) -0.0025(17) 0.0003(15) -0.0018(15)
C26 0.047(2) 0.102(3) 0.047(3) -0.002(2) 0.0110(19) -0.028(2)
C27 0.033(2) 0.061(2) 0.058(3) -0.019(2) 0.0017(17) -0.0007(17)
C28 0.0256(16) 0.0237(15) 0.0154(16) 0.0003(12) 0.0053(12) 0.0003(12)
C29 0.0270(18) 0.057(2) 0.0178(18) -0.0031(15) 0.0112(13) -0.0024(15)
C30 0.0299(18) 0.0467(19) 0.0135(16) -0.0060(14) 0.0079(13) -0.0026(14)
C31 0.0251(17) 0.0483(19) 0.0136(16) -0.0012(14) 0.0067(12) -0.0088(14)
C32 0.0377(19) 0.0468(19) 0.0207(18) -0.0006(15) 0.0127(14) -0.0099(15)
C33 0.046(2) 0.053(2) 0.032(2) -0.0103(17) 0.0184(17) -0.0218(18)
C34 0.028(2) 0.082(3) 0.033(2) -0.013(2) 0.0093(16) -0.0167(19)
C35 0.0268(19) 0.075(3) 0.028(2) -0.0019(18) 0.0049(15) 0.0012(18)
C36 0.0247(17) 0.053(2) 0.0199(18) -0.0014(15) 0.0081(13) 0.0008(15)
C37 0.046(2) 0.0431(19) 0.036(2) 0.0074(17) 0.0149(16) -0.0049(16)
C38 0.094(3) 0.051(2) 0.042(3) 0.009(2) 0.000(2) 0.003(2)
C39 0.075(3) 0.050(2) 0.052(3) 0.000(2) 0.026(2) 0.004(2)
C40 0.0286(19) 0.049(2) 0.041(2) 0.0052(17) 0.0086(15) 0.0020(15)
C41 0.059(3) 0.052(2) 0.053(3) -0.010(2) 0.013(2) 0.0013(19)
C42 0.044(2) 0.078(3) 0.053(3) 0.019(2) 0.0144(19) 0.019(2)
C43 0.0257(17) 0.0298(16) 0.0228(17) -0.0099(13) 0.0098(13) -0.0075(13)
C44 0.044(2) 0.0288(16) 0.0302(19) -0.0070(14) 0.0198(15) -0.0027(15)
C45 0.058(3) 0.0271(17) 0.066(3) -0.0119(17) 0.034(2) -0.0097(17)
C46 0.039(2) 0.045(2) 0.073(3) -0.024(2) 0.027(2) -0.0190(18)
C47 0.0267(18) 0.045(2) 0.050(2) -0.0167(17) 0.0094(16) -0.0081(15)
C48 0.0263(17) 0.0333(16) 0.0251(18) -0.0125(14) 0.0064(13) -0.0040(13)
C49 0.057(2) 0.0275(16) 0.036(2) 0.0009(15) 0.0191(17) 0.0052(16)
C50 0.095(4) 0.067(3) 0.053(3) 0.006(2) 0.033(2) 0.042(2)
C51 0.106(4) 0.051(2) 0.049(3) 0.011(2) 0.035(2) 0.008(2)
C52 0.0280(18) 0.0363(17) 0.0292(19) -0.0026(15) -0.0027(14) -0.0037(14)
C53 0.044(2) 0.052(2) 0.036(2) 0.0037(17) 0.0077(16) 0.0000(17)
C54 0.046(2) 0.048(2) 0.045(2) 0.0006(18) 0.0026(17) 0.0112(17)
C62 0.082(7) 0.054(4) 0.099(4) -0.016(4) -0.021(5) -0.009(4)
C63 0.079(7) 0.043(4) 0.092(4) -0.007(4) -0.033(5) 0.000(4)
C64 0.074(7) 0.035(4) 0.081(4) 0.000(4) -0.034(5) 0.001(4)
C65 0.078(7) 0.036(4) 0.082(4) 0.005(4) -0.033(5) -0.002(4)
C66 0.088(7) 0.047(5) 0.083(4) 0.002(4) -0.028(6) -0.011(5)
C67 0.089(7) 0.052(5) 0.089(4) -0.003(4) -0.023(5) -0.015(5)
C68 0.086(7) 0.059(4) 0.105(5) -0.032(4) -0.019(5) 0.002(5)

loop_
_atom_type_symbol
_atom_type_description
_atom_type_scat_dispersion_real
_atom_type_scat_dispersion_imag
_atom_type_scat_source
C C 0.0033 0.0016 'International Tables Vol C Tables 4.2.6.8 and 6.1.1.4'
H H 0.0000 0.0000 'International Tables Vol C Tables 4.2.6.8 and 6.1.1.4'
N N 0.0061 0.0033 'International Tables Vol C Tables 4.2.6.8 and 6.1.1.4'
Al Al 0.0645 0.0514 'International Tables Vol C Tables 4.2.6.8 and 6.1.1.4'
Cl Cl 0.1484 0.1585 'International Tables Vol C Tables 4.2.6.8 and 6.1.1.4'

loop_
_geom_angle_atom_site_label_1
_geom_angle_atom_site_label_2
_geom_angle_atom_site_label_3
_geom_angle
N4 Al1 N1 87.78(10)
N4 Al1 Cl2 107.99(8)
N1 Al1 Cl2 122.25(8)
N4 Al1 Cl1 120.95(8)
N1 Al1 Cl1 107.01(8)
Cl2 Al1 Cl1 110.20(5)
N4 Al1 Al2 43.97(7)
N1 Al1 Al2 43.84(7)
Cl2 Al1 Al2 127.19(5)
Cl1 Al1 Al2 122.60(5)
N1 Al2 N4 87.72(10)
N1 Al2 Cl4 108.53(8)
N4 Al2 Cl4 122.20(8)
N1 Al2 Cl3 120.74(8)
N4 Al2 Cl3 107.02(8)
Cl4 Al2 Cl3 109.98(5)
N1 Al2 Al1 44.08(7)
N4 Al2 Al1 43.68(7)
Cl4 Al2 Al1 127.61(5)
Cl3 Al2 Al1 122.42(5)
C1 N1 Al2 135.51(19)
C1 N1 Al1 132.36(19)
Al2 N1 Al1 92.08(11)
C1 N2 C2 110.0(2)
C1 N2 C4 126.3(2)
C2 N2 C4 121.8(2)
C1 N3 C3 110.1(2)
C1 N3 C16 128.0(2)
C3 N3 C16 121.8(2)
C28 N4 Al1 132.7(2)
C28 N4 Al2 134.9(2)
Al1 N4 Al2 92.35(11)
C28 N5 C29 110.2(2)
C28 N5 C31 129.3(2)
C29 N5 C31 120.5(2)
C28 N6 C30 109.6(2)
C28 N6 C43 127.5(2)
C30 N6 C43 121.4(2)
N1 C1 N3 128.9(2)
N1 C1 N2 127.3(2)
N3 C1 N2 103.9(2)
C3 C2 N2 107.8(3)
C2 C3 N3 108.2(2)
C5 C4 C9 123.6(2)
C5 C4 N2 118.8(2)
C9 C4 N2 117.4(2)
C6 C5 C4 116.5(3)
C6 C5 C10 120.5(3)
C4 C5 C10 123.0(2)
C7 C6 C5 121.7(3)
C6 C7 C8 120.3(3)
C7 C8 C9 121.3(3)
C8 C9 C4 116.4(3)
C8 C9 C13 120.8(3)
C4 C9 C13 122.7(2)
C5 C10 C12 111.3(2)
C5 C10 C11 112.3(3)
C12 C10 C11 109.9(3)
C9 C13 C14 114.3(3)
C9 C13 C15 110.4(3)
C14 C13 C15 109.1(3)
C17 C16 C21 124.0(3)
C17 C16 N3 118.0(2)
C21 C16 N3 117.6(2)
C18 C17 C16 116.6(3)
C18 C17 C22 121.1(3)
C16 C17 C22 122.3(2)
C19 C18 C17 121.2(3)
C20 C19 C18 120.5(3)
C19 C20 C21 121.5(3)
C16 C21 C20 116.2(3)
C16 C21 C25 123.6(3)
C20 C21 C25 120.1(3)
C17 C22 C24 112.6(3)
C17 C22 C23 110.5(2)
C24 C22 C23 110.3(3)
C21 C25 C26 110.9(3)
C21 C25 C27 113.1(3)
C26 C25 C27 109.2(3)
N4 C28 N5 128.3(2)
N4 C28 N6 127.0(3)
N5 C28 N6 104.7(2)
C30 C29 N5 107.9(3)
C29 C30 N6 107.6(3)
C36 C31 C32 123.3(3)
C36 C31 N5 117.6(3)
C32 C31 N5 118.8(3)
C33 C32 C31 116.5(3)
C33 C32 C37 121.9(3)
C31 C32 C37 121.5(3)
C34 C33 C32 121.2(3)
C35 C34 C33 121.1(3)
C34 C35 C36 120.7(3)
C35 C36 C31 117.1(3)
C35 C36 C40 119.5(3)
C31 C36 C40 123.4(3)
C32 C37 C38 112.9(3)
C32 C37 C39 113.2(3)
C38 C37 C39 109.2(3)
C36 C40 C41 111.6(3)
C36 C40 C42 112.7(3)
C41 C40 C42 108.0(3)
C44 C43 C48 123.4(3)
C44 C43 N6 117.8(3)
C48 C43 N6 118.6(3)
C45 C44 C43 116.4(3)
C45 C44 C49 121.6(3)
C43 C44 C49 122.0(3)
C46 C45 C44 121.9(3)
C47 C46 C45 120.3(3)
C46 C47 C48 121.0(3)
C47 C48 C43 117.0(3)
C47 C48 C52 120.4(3)
C43 C48 C52 122.6(3)
C44 C49 C51 114.0(3)
C44 C49 C50 110.6(3)
C51 C49 C50 109.2(3)
C48 C52 C54 112.2(3)
C48 C52 C53 110.5(2)
C54 C52 C53 109.9(3)
C60 C55 C56 120.0(6)
C60 C55 C61 120.6(7)
C56 C55 C61 119.4(7)
C57 C56 C55 119.9(7)
C56 C57 C58 121.3(6)
C57 C58 C59 119.6(6)
C60 C59 C58 118.0(6)
C55 C60 C59 121.0(6)
C56A C55A C60A 117.9(8)
C56A C55A C61A 117.3(11)
C60A C55A C61A 124.8(11)
C55A C56A C57A 124.4(8)
C58A C57A C56A 119.2(9)
C57A C58A C59A 117.4(9)
C60A C59A C58A 125.0(9)
C59A C60A C55A 116.1(8)
C68 C62 C63 112.2(15)
C68 C62 C67 128.2(16)
C63 C62 C67 118.9(8)
C62 C63 C64 114.5(7)
C62 C63 C68 26.4(5)
C64 C63 C68 140.6(7)
C65 C64 C63 126.3(8)
C64 C65 C66 118.2(8)
C67 C66 C65 116.9(8)
C66 C67 C62 125.1(9)
C62 C68 C63 41.4(11)

loop_
_geom_bond_atom_site_label_1
_geom_bond_atom_site_label_2
_geom_bond_distance
Al1 N4 1.861(2)
Al1 N1 1.874(2)
Al1 Cl2 2.1239(11)
Al1 Cl1 2.1416(11)
Al1 Al2 2.6920(12)
Al2 N1 1.866(2)
Al2 N4 1.871(2)
Al2 Cl4 2.1217(12)
Al2 Cl3 2.1414(11)
N1 C1 1.313(3)
N2 C1 1.384(3)
N2 C2 1.390(3)
N2 C4 1.454(3)
N3 C1 1.382(3)
N3 C3 1.384(3)
N3 C16 1.454(3)
N4 C28 1.321(3)
N5 C28 1.371(3)
N5 C29 1.386(4)
N5 C31 1.447(3)
N6 C28 1.379(3)
N6 C30 1.394(4)
N6 C43 1.438(3)
C2 C3 1.320(4)
C4 C5 1.397(4)
C4 C9 1.400(4)
C5 C6 1.390(4)
C5 C10 1.514(4)
C6 C7 1.372(4)
C7 C8 1.375(4)
C8 C9 1.397(4)
C9 C13 1.511(4)
C10 C12 1.525(4)
C10 C11 1.528(4)
C13 C14 1.519(4)
C13 C15 1.535(4)
C16 C17 1.397(4)
C16 C21 1.398(4)
C17 C18 1.393(4)
C17 C22 1.517(4)
C18 C19 1.380(4)
C19 C20 1.374(5)
C20 C21 1.400(4)
C21 C25 1.512(4)
C22 C24 1.525(4)
C22 C23 1.526(4)
C25 C26 1.533(5)
C25 C27 1.534(4)
C29 C30 1.331(4)
C31 C36 1.401(4)
C31 C32 1.404(4)
C32 C33 1.391(4)
C32 C37 1.514(4)
C33 C34 1.377(5)
C34 C35 1.374(5)
C35 C36 1.392(4)
C36 C40 1.519(4)
C37 C38 1.525(5)
C37 C39 1.528(4)
C40 C41 1.531(5)
C40 C42 1.532(4)
C43 C44 1.402(4)
C43 C48 1.403(4)
C44 C45 1.386(4)
C44 C49 1.513(4)
C45 C46 1.381(5)
C46 C47 1.377(5)
C47 C48 1.391(4)
C48 C52 1.519(4)
C49 C51 1.523(4)
C49 C50 1.526(4)
C52 C54 1.528(4)
C52 C53 1.539(4)
C55 C60 1.371(8)
C55 C56 1.388(8)
C55 C61 1.467(9)
C56 C57 1.345(8)
C57 C58 1.391(8)
C58 C59 1.403(8)
C59 C60 1.392(8)
C55A C56A 1.359(10)
C55A C60A 1.421(10)
C55A C61A 1.526(15)
C56A C57A 1.384(11)
C57A C58A 1.349(11)
C58A C59A 1.393(11)
C59A C60A 1.383(11)
C62 C68 0.938(13)
C62 C63 1.393(10)
C62 C67 1.398(10)
C63 C64 1.422(9)
C63 C68 1.95(2)
C64 C65 1.338(9)
C65 C66 1.416(10)
C66 C67 1.349(10)
